data_4315550
loop_
_publ_author_name
'Kristina Gedrich'
'Irena Senkovska'
'Igor A. Baburin'
'Uwe Mueller'
'Oliver Trapp'
'Stefan Kaskel'

_publ_contact_author_address
;Department of Inorganic Chemistry
Dresden University of Technology 
Mommsenstr. 6
D-01069 Dresden 
Germany
;
_publ_contact_author_email Stefan.Kaskel@chemie.tu-dresden.de
_publ_contact_author_fax (+49)0351-46337287
_publ_contact_author_name 'Professor Stefan Kaskel   '
_publ_contact_author_phone (+49)035146334885
_publ_section_title
;
 New Chiral and Flexible Metal-Organic Framework with a Bifunctional Spiro
 Linker and Zn4O-Nodes
;
_journal_name_full 'Inorganic Chemistry'
_journal_page_first 4440
_journal_page_last 4446
_journal_paper_doi 10.1021/ic9022085
_journal_volume 49
_journal_year 2010
_chemical_formula_moiety 'C57 H42 O13 Zn4'
_chemical_formula_sum 'C57 H42 O13 Zn4'
_chemical_formula_weight 1196.39
_chemical_name_common 'Zn4O(spiro)-RT (DUT-7(RT))'
_chemical_name_systematic
;
 ?
;
_space_group_IT_number 182
_symmetry_cell_setting hexagonal
_symmetry_space_group_name_Hall 'P 6c 2c'
_symmetry_space_group_name_H-M 'P 63 2 2'
_atom_sites_solution_hydrogens geom
_atom_sites_solution_primary direct
_atom_sites_solution_secondary difmap
_audit_creation_method SHELXL-97
_cell_angle_alpha 90.00
_cell_angle_beta 90.00
_cell_angle_gamma 120.00
_cell_formula_units_Z 4
_cell_length_a 22.249(3)
_cell_length_b 22.249(3)
_cell_length_c 25.906(5)
_cell_measurement_reflns_used 2010
_cell_measurement_temperature 263(2)
_cell_measurement_theta_max 30.59
_cell_measurement_theta_min 2.28
_cell_volume 11106(3)
_computing_cell_refinement 'XDS, V. DEC31, 2007'
_computing_data_collection 'marCCD 1994-2002'
_computing_data_reduction 'XDS, V. DEC31, 2007'
_computing_molecular_graphics 'Diamond 3.1'
_computing_publication_material WinGX
_computing_structure_refinement 'SHELXL-97 (Sheldrick, 1997)'
_computing_structure_solution 'SHELXS-97 (Sheldrick, 1997)'
_diffrn_ambient_temperature 263(2)
_diffrn_measured_fraction_theta_full 0.988
_diffrn_measured_fraction_theta_max 0.988
_diffrn_measurement_device_type 'MX-225 CCD'
_diffrn_measurement_method '\D\f scans'
_diffrn_radiation_monochromator 'Si 111'
_diffrn_radiation_source 'BESSY BL MX-14.2'
_diffrn_radiation_type synchrotron
_diffrn_radiation_wavelength 0.88561
_diffrn_reflns_av_R_equivalents 0.0437
_diffrn_reflns_av_sigmaI/netI 0.0336
_diffrn_reflns_limit_h_max 12
_diffrn_reflns_limit_h_min -12
_diffrn_reflns_limit_k_max 25
_diffrn_reflns_limit_k_min -25
_diffrn_reflns_limit_l_max 29
_diffrn_reflns_limit_l_min -29
_diffrn_reflns_number 30068
_diffrn_reflns_theta_full 30.59
_diffrn_reflns_theta_max 30.59
_diffrn_reflns_theta_min 2.28
_exptl_absorpt_coefficient_mu 0.886
_exptl_absorpt_correction_type none
_exptl_crystal_colour colourless
_exptl_crystal_density_diffrn 0.716
_exptl_crystal_density_meas ?
_exptl_crystal_description block
_exptl_crystal_F_000 2432
_exptl_crystal_size_max 0.40
_exptl_crystal_size_mid 0.30
_exptl_crystal_size_min 0.20
_platon_squeeze_details
;
;
_refine_diff_density_max 0.616
_refine_diff_density_min -0.270
_refine_diff_density_rms 0.061
_refine_ls_abs_structure_details 'Flack H D (1983), Acta Cryst. A39, 876-881'
_refine_ls_abs_structure_Flack -0.025(18)
_refine_ls_extinction_method none
_refine_ls_goodness_of_fit_ref 1.021
_refine_ls_hydrogen_treatment constr
_refine_ls_matrix_type full
_refine_ls_number_parameters 225
_refine_ls_number_reflns 5830
_refine_ls_number_restraints 0
_refine_ls_restrained_S_all 1.021
_refine_ls_R_factor_all 0.0509
_refine_ls_R_factor_gt 0.0467
_refine_ls_shift/su_max 0.001
_refine_ls_shift/su_mean 0.000
_refine_ls_structure_factor_coef Fsqd
_refine_ls_weighting_details 'calc w=1/[\s^2^(Fo^2^)+(0.1044P)^2^] where P=(Fo^2^+2Fc^2^)/3'
_refine_ls_weighting_scheme calc
_refine_ls_wR_factor_gt 0.1321
_refine_ls_wR_factor_ref 0.1360
_reflns_number_gt 4943
_reflns_number_total 5830
_reflns_threshold_expression >2sigma(I)
_cod_data_source_file ic9022085_si_003.cif
_cod_data_source_block kg-486-spiro-d2
_cod_depositor_comments
;
The following automatic conversions were performed:

'_symmetry_cell_setting' value 'Hexagonal' changed to 'hexagonal'
according to the built-in table from CIF Core dictionary named
'cif_core.dic' version 2.4.1 from 2010-06-29.

Automatic conversion script
Id: cif_fix_values 1646 2011-03-28 12:23:43Z adriana 

The following automatic conversions were performed:

'_exptl_crystal_density_meas' value 'not measured' was changed to '?'
- the value is perceived as not measured.

Automatic conversion script
Id: cif_fix_values 3008 2015-01-20 13:52:24Z robertas 
;
_cod_database_code 4315550

loop_
_symmetry_equiv_pos_as_xyz
'x, y, z'
'-x, -y, z+1/2'
'-y, -x, -z+1/2'
'y, x, -z'
'x-y, -y, -z'
'-x+y, y, -z+1/2'
'x, x-y, -z+1/2'
'-x, -x+y, -z'
'-y, x-y, z'
'y, -x+y, z+1/2'
'x-y, x, z+1/2'
'-x+y, -x, z'

loop_
_atom_site_label
_atom_site_type_symbol
_atom_site_fract_x
_atom_site_fract_y
_atom_site_fract_z
_atom_site_U_iso_or_equiv
_atom_site_adp_type
_atom_site_occupancy
_atom_site_symmetry_multiplicity
_atom_site_calc_flag
_atom_site_refinement_flags
_atom_site_disorder_assembly
_atom_site_disorder_group
Zn1 Zn 0.6667 0.3333 0.33361(2) 0.0773(2) Uani 1 3 d S . .
Zn2 Zn 0.66153(2) 0.41373(2) 0.431639(14) 0.0903(2) Uani 1 1 d . . .
O11 O 0.6667 0.3333 0.40796(13) 0.0842(8) Uani 1 3 d S . .
O1 O 0.74400(11) 0.32612(13) 0.30829(9) 0.0875(6) Uani 1 1 d . . .
O2 O 0.64093(15) 0.45859(14) 0.37523(9) 0.1059(8) Uani 1 1 d . . .
O3 O 0.58279(16) 0.38233(17) 0.47898(10) 0.1188(9) Uani 1 1 d . . .
O4 O 0.74866(16) 0.48003(14) 0.46394(10) 0.1176(8) Uani 1 1 d . . .
C1 C 0.85979(17) 0.35730(19) 0.29173(12) 0.0889(9) Uani 1 1 d . . .
C2 C 0.84366(16) 0.33709(18) 0.24002(12) 0.0883(8) Uani 1 1 d . . .
H2 H 0.7982 0.3176 0.2283 0.106 Uiso 1 1 calc R . .
C3 C 0.8951(2) 0.3462(3) 0.20711(13) 0.1162(14) Uani 1 1 d . . .
C4 C 0.9642(2) 0.3755(3) 0.22318(15) 0.1326(18) Uani 1 1 d . . .
C5 C 0.9802(2) 0.3976(3) 0.27413(17) 0.153(2) Uani 1 1 d . . .
H5 H 1.0262 0.4197 0.2851 0.183 Uiso 1 1 calc R . .
C6 C 0.9282(2) 0.3870(3) 0.30879(16) 0.1232(15) Uani 1 1 d . . .
H6 H 0.9390 0.3997 0.3432 0.148 Uiso 1 1 calc R . .
C7 C 0.8901(3) 0.3288(4) 0.15255(16) 0.165(2) Uani 1 1 d . . .
H7A H 0.8667 0.3491 0.1340 0.198 Uiso 1 1 calc R . .
H7B H 0.8638 0.2788 0.1480 0.198 Uiso 1 1 calc R . .
C8 C 0.9660(3) 0.3585(4) 0.13143(17) 0.155(2) Uani 1 1 d . . .
C9 C 1.0108(3) 0.3771(5) 0.1819(2) 0.204(4) Uani 1 1 d . . .
H9A H 1.0253 0.3434 0.1885 0.245 Uiso 1 1 calc R . .
H9B H 1.0516 0.4228 0.1793 0.245 Uiso 1 1 calc R . .
C10 C 0.9879(2) 0.4238(3) 0.09863(18) 0.1382(17) Uani 1 1 d . . .
H10A H 0.9503 0.4183 0.0765 0.166 Uiso 1 1 calc R . .
H10B H 1.0028 0.4645 0.1202 0.166 Uiso 1 1 calc R . .
C11 C 1.0482(2) 0.4292(3) 0.06691(15) 0.1217(14) Uani 1 1 d . . .
C12 C 1.0444(3) 0.3632(4) 0.0676(2) 0.1527(19) Uani 1 1 d . . .
C13 C 0.9771(4) 0.3121(4) 0.0963(3) 0.213(4) Uani 1 1 d . . .
H13A H 0.9386 0.2883 0.0725 0.256 Uiso 1 1 calc R . .
H13B H 0.9830 0.2781 0.1156 0.256 Uiso 1 1 calc R . .
C15 C 0.8497(2) 0.5274(3) 0.51305(14) 0.1161(13) Uani 1 1 d . . .
C14 C 1.0990(2) 0.4815(2) 0.03977(14) 0.1171(13) Uani 1 1 d . . .
H14 H 1.1007 0.5241 0.0383 0.141 Uiso 1 1 calc R . .
C16 C 1.1466(4) 0.4080(3) 0.0159(3) 0.201(4) Uani 1 1 d . . .
H16 H 1.1812 0.4027 0.0002 0.241 Uiso 1 1 calc R . .
C17 C 1.0924(4) 0.3508(4) 0.0416(3) 0.220(4) Uani 1 1 d . . .
H17 H 1.0887 0.3073 0.0413 0.264 Uiso 1 1 calc R . .
C18 C 0.7949(2) 0.4714(2) 0.48380(13) 0.1046(11) Uani 1 1 d . . .
C19 C 0.65348(17) 0.45702(18) 0.32816(13) 0.0880(8) Uani 1 1 d . . .

loop_
_atom_site_aniso_label
_atom_site_aniso_U_11
_atom_site_aniso_U_22
_atom_site_aniso_U_33
_atom_site_aniso_U_23
_atom_site_aniso_U_13
_atom_site_aniso_U_12
Zn1 0.0855(3) 0.0855(3) 0.0609(3) 0.000 0.000 0.04275(13)
Zn2 0.1061(3) 0.1040(3) 0.0613(3) -0.00863(17) -0.00927(19) 0.0530(2)
O11 0.0944(12) 0.0944(12) 0.0637(18) 0.000 0.000 0.0472(6)
O1 0.0832(13) 0.1061(14) 0.0722(12) -0.0039(11) -0.0007(10) 0.0466(11)
O2 0.151(2) 0.1270(18) 0.0701(14) -0.0088(12) -0.0094(13) 0.0927(18)
O3 0.136(2) 0.136(2) 0.0842(16) -0.0143(14) 0.0108(15) 0.068(2)
O4 0.123(2) 0.1238(18) 0.0982(16) -0.0156(14) -0.0452(16) 0.0559(16)
C1 0.0827(18) 0.107(2) 0.0738(18) 0.0190(16) 0.0065(14) 0.0451(16)
C2 0.0774(16) 0.104(2) 0.0780(18) 0.0251(18) 0.0146(14) 0.0414(15)
C3 0.102(2) 0.164(4) 0.0721(19) 0.024(2) 0.0173(19) 0.058(3)
C4 0.088(2) 0.221(5) 0.081(2) 0.028(3) 0.0125(18) 0.071(3)
C5 0.077(2) 0.262(7) 0.093(3) 0.044(3) 0.0080(19) 0.066(3)
C6 0.088(2) 0.177(4) 0.084(2) 0.020(3) 0.0050(18) 0.051(3)
C7 0.115(3) 0.261(7) 0.087(3) -0.003(4) 0.019(2) 0.071(4)
C8 0.126(3) 0.246(6) 0.089(3) 0.041(4) 0.043(3) 0.089(4)
C9 0.100(3) 0.343(11) 0.143(4) 0.061(5) 0.037(3) 0.091(5)
C10 0.109(3) 0.186(5) 0.105(3) -0.016(3) 0.026(2) 0.062(3)
C11 0.113(3) 0.168(4) 0.078(2) 0.011(2) 0.033(2) 0.066(3)
C12 0.150(4) 0.177(5) 0.127(4) 0.034(3) 0.073(3) 0.079(4)
C13 0.198(6) 0.248(8) 0.196(6) 0.115(6) 0.132(6) 0.113(6)
C15 0.123(3) 0.146(3) 0.076(2) -0.020(2) -0.033(2) 0.064(2)
C14 0.131(3) 0.136(3) 0.075(2) 0.000(2) 0.026(2) 0.060(3)
C16 0.244(7) 0.157(4) 0.220(7) 0.081(5) 0.176(6) 0.114(5)
C17 0.203(7) 0.158(5) 0.280(8) 0.061(5) 0.158(7) 0.076(5)
C18 0.127(3) 0.119(3) 0.0679(19) -0.0030(18) -0.0106(18) 0.061(2)
C19 0.093(2) 0.100(2) 0.080(2) -0.0160(16) -0.0201(16) 0.0550(18)

loop_
_atom_type_symbol
_atom_type_description
_atom_type_scat_dispersion_real
_atom_type_scat_dispersion_imag
_atom_type_scat_source
C C 0.0033 0.0016 'International Tables Vol C Tables 4.2.6.8 and 6.1.1.4'
H H 0.0000 0.0000 'International Tables Vol C Tables 4.2.6.8 and 6.1.1.4'
O O 0.0106 0.0060 'International Tables Vol C Tables 4.2.6.8 and 6.1.1.4'
Zn Zn 0.2839 1.4301 'International Tables Vol C Tables 4.2.6.8 and 6.1.1.4'

loop_
_geom_angle_atom_site_label_1
_geom_angle_atom_site_label_2
_geom_angle_atom_site_label_3
_geom_angle
_geom_angle_site_symmetry_1
_geom_angle_site_symmetry_3
_geom_angle_publ_flag
O1 Zn1 O1 108.98(7) . 12_665 ?
O1 Zn1 O1 108.98(7) . 9_655 ?
O1 Zn1 O1 108.98(7) 12_665 9_655 ?
O1 Zn1 O11 109.96(7) . . ?
O1 Zn1 O11 109.96(7) 12_665 . ?
O1 Zn1 O11 109.96(7) 9_655 . ?
O1 Zn1 Zn2 74.19(7) . 12_665 ?
O1 Zn1 Zn2 127.78(7) 12_665 12_665 ?
O1 Zn1 Zn2 119.20(8) 9_655 12_665 ?
O11 Zn1 Zn2 36.052(11) . 12_665 ?
O1 Zn1 Zn2 119.20(7) . 9_655 ?
O1 Zn1 Zn2 74.19(7) 12_665 9_655 ?
O1 Zn1 Zn2 127.78(7) 9_655 9_655 ?
O11 Zn1 Zn2 36.052(11) . 9_655 ?
Zn2 Zn1 Zn2 61.284(18) 12_665 9_655 ?
O1 Zn1 Zn2 127.78(7) . . ?
O1 Zn1 Zn2 119.20(7) 12_665 . ?
O1 Zn1 Zn2 74.19(7) 9_655 . ?
O11 Zn1 Zn2 36.052(11) . . ?
Zn2 Zn1 Zn2 61.284(18) 12_665 . ?
Zn2 Zn1 Zn2 61.284(18) 9_655 . ?
O4 Zn2 O11 109.79(10) . . ?
O4 Zn2 O2 109.57(12) . . ?
O11 Zn2 O2 111.78(12) . . ?
O4 Zn2 O3 112.08(13) . . ?
O11 Zn2 O3 108.80(11) . . ?
O2 Zn2 O3 104.75(12) . . ?
O4 Zn2 Zn1 118.30(10) . . ?
O11 Zn2 Zn1 35.59(9) . . ?
O2 Zn2 Zn1 76.72(7) . . ?
O3 Zn2 Zn1 125.71(9) . . ?
Zn1 O11 Zn2 108.36(9) . 12_665 ?
Zn1 O11 Zn2 108.36(9) . 9_655 ?
Zn2 O11 Zn2 110.56(9) 12_665 9_655 ?
Zn1 O11 Zn2 108.36(9) . . ?
Zn2 O11 Zn2 110.56(9) 12_665 . ?
Zn2 O11 Zn2 110.56(9) 9_655 . ?
C19 O1 Zn1 130.3(2) 12_665 . ?
C19 O2 Zn2 127.0(2) . . ?
C18 O3 Zn2 130.5(2) 9_655 . ?
C18 O4 Zn2 130.3(3) . . ?
C6 C1 C2 119.9(3) . . ?
C6 C1 C19 120.4(3) . 12_665 ?
C2 C1 C19 119.6(3) . 12_665 ?
C3 C2 C1 119.4(3) . . ?
C2 C3 C4 122.0(4) . . ?
C2 C3 C7 128.5(4) . . ?
C4 C3 C7 109.5(4) . . ?
C5 C4 C3 118.3(4) . . ?
C5 C4 C9 128.7(4) . . ?
C3 C4 C9 112.9(4) . . ?
C6 C5 C4 120.6(4) . . ?
C5 C6 C1 119.7(4) . . ?
C3 C7 C8 107.6(4) . . ?
C13 C8 C10 103.5(4) . . ?
C13 C8 C9 113.0(6) . . ?
C10 C8 C9 110.6(6) . . ?
C13 C8 C7 115.9(6) . . ?
C10 C8 C7 110.8(5) . . ?
C9 C8 C7 103.1(3) . . ?
C4 C9 C8 104.6(4) . . ?
C11 C10 C8 102.8(4) . . ?
C14 C11 C12 119.3(4) . . ?
C14 C11 C10 132.4(5) . . ?
C12 C11 C10 108.3(4) . . ?
C17 C12 C11 122.4(5) . . ?
C17 C12 C13 129.8(6) . . ?
C11 C12 C13 107.5(5) . . ?
C8 C13 C12 102.7(6) . . ?
C16 C15 C14 118.4(4) 2_765 2_765 ?
C16 C15 C18 120.3(4) 2_765 . ?
C14 C15 C18 121.4(4) 2_765 . ?
C11 C14 C15 121.1(5) . 2_764 ?
C15 C16 C17 122.5(5) 2_764 . ?
C12 C17 C16 116.2(6) . . ?
O4 C18 O3 124.9(4) . 12_665 ?
O4 C18 C15 119.1(4) . . ?
O3 C18 C15 115.9(4) 12_665 . ?
O2 C19 O1 124.9(3) . 9_655 ?
O2 C19 C1 118.9(3) . 9_655 ?
O1 C19 C1 116.2(3) 9_655 9_655 ?
C3 C2 H2 120.3 . . ?
C1 C2 H2 120.3 . . ?
C6 C5 H5 119.7 . . ?
C4 C5 H5 119.7 . . ?
C5 C6 H6 120.2 . . ?
C1 C6 H6 120.2 . . ?
C3 C7 H7A 110.2 . . ?
C8 C7 H7A 110.2 . . ?
C3 C7 H7B 110.2 . . ?
C8 C7 H7B 110.2 . . ?
H7A C7 H7B 108.5 . . ?
C4 C9 H9A 110.8 . . ?
C8 C9 H9A 110.8 . . ?
C4 C9 H9B 110.8 . . ?
C8 C9 H9B 110.8 . . ?
H9A C9 H9B 108.9 . . ?
C11 C10 H10A 111.2 . . ?
C8 C10 H10A 111.2 . . ?
C11 C10 H10B 111.2 . . ?
C8 C10 H10B 111.2 . . ?
H10A C10 H10B 109.1 . . ?
C8 C13 H13A 111.2 . . ?
C12 C13 H13A 111.2 . . ?
C8 C13 H13B 111.2 . . ?
C12 C13 H13B 111.2 . . ?
H13A C13 H13B 109.1 . . ?
C11 C14 H14 119.5 . . ?
C15 C14 H14 119.5 2_764 . ?
C15 C16 H16 118.8 2_764 . ?
C17 C16 H16 118.8 . . ?
C12 C17 H17 121.9 . . ?
C16 C17 H17 121.9 . . ?

loop_
_geom_bond_atom_site_label_1
_geom_bond_atom_site_label_2
_geom_bond_distance
_geom_bond_site_symmetry_2
_geom_bond_publ_flag
Zn1 O1 1.922(2) . ?
Zn1 O1 1.922(2) 12_665 ?
Zn1 O1 1.922(2) 9_655 ?
Zn1 O11 1.926(3) . ?
Zn1 Zn2 3.1410(7) 9_655 ?
Zn1 Zn2 3.1410(7) . ?
Zn2 O4 1.943(3) . ?
Zn2 O11 1.9476(11) . ?
Zn2 O2 1.949(2) . ?
Zn2 O3 1.959(3) . ?
O11 Zn2 1.9476(11) 12_665 ?
O11 Zn2 1.9476(11) 9_655 ?
O1 C19 1.274(4) 12_665 ?
O2 C19 1.255(4) . ?
O3 C18 1.266(5) 9_655 ?
O4 C18 1.249(5) . ?
C1 C6 1.395(5) . ?
C1 C2 1.402(5) . ?
C1 C19 1.488(5) 12_665 ?
C2 C3 1.359(5) . ?
C3 C4 1.399(6) . ?
C3 C7 1.455(5) . ?
C4 C5 1.391(6) . ?
C4 C9 1.476(7) . ?
C5 C6 1.388(6) . ?
C7 C8 1.574(7) . ?
C8 C13 1.485(9) . ?
C8 C10 1.538(8) . ?
C8 C9 1.569(7) . ?
C10 C11 1.526(6) . ?
C11 C14 1.345(6) . ?
C11 C12 1.428(8) . ?
C12 C17 1.403(8) . ?
C12 C13 1.543(7) . ?
C15 C16 1.399(7) 2_765 ?
C15 C14 1.431(6) 2_765 ?
C15 C18 1.448(6) . ?
C14 C15 1.431(6) 2_764 ?
C16 C15 1.399(7) 2_764 ?
C16 C17 1.408(7) . ?
C18 O3 1.266(5) 12_665 ?
C19 O1 1.274(4) 9_655 ?
C19 C1 1.488(5) 9_655 ?
C2 H2 0.9300 . ?
C5 H5 0.9300 . ?
C6 H6 0.9300 . ?
C7 H7A 0.9700 . ?
C7 H7B 0.9700 . ?
C9 H9A 0.9700 . ?
C9 H9B 0.9700 . ?
C10 H10A 0.9700 . ?
C10 H10B 0.9700 . ?
C13 H13A 0.9700 . ?
C13 H13B 0.9700 . ?
C14 H14 0.9300 . ?
C16 H16 0.9300 . ?
C17 H17 0.9300 . ?

loop_
_platon_squeeze_void_nr
_platon_squeeze_void_average_x
_platon_squeeze_void_average_y
_platon_squeeze_void_average_z
_platon_squeeze_void_volume
_platon_squeeze_void_count_electrons
_platon_squeeze_void_content
1 -0.008 -0.005 -0.003 6999 1684 ' '
